data_4024769
loop_
_publ_author_name
'John R. Goodell'
'Jonathan P. McMullen'
'Nikolay Zaborenko'
'Jason R. Maloney'
'Chuan-Xing Ho'
'Klavs F. Jensen'
'John A. Porco'
'Aaron B. Beeler'

_publ_section_title
;
Development of an Automated Microfluidic Reaction Platform for
Multidimensional Screening: Reaction Discovery Employing
Bicyclo[3.2.1]octanoid Scaffolds
;
_journal_name_full 'Journal of Organic Chemistry'
_journal_page_first 6169
_journal_page_last 6180
_journal_paper_doi 10.1021/jo901073v
_journal_volume 74
_journal_year 2009
_chemical_formula_moiety 'C23 H24 Br N O3'
_chemical_formula_sum 'C23 H24 Br N O3'
_chemical_formula_weight 442.34
_chemical_name_systematic
;
 ?
;
_space_group_IT_number 14
_symmetry_cell_setting monoclinic
_symmetry_space_group_name_Hall '-P 2ybc'
_symmetry_space_group_name_H-M 'P 1 21/c 1'
_atom_sites_solution_hydrogens difmap
_atom_sites_solution_primary direct
_atom_sites_solution_secondary difmap
_audit_creation_method SHELXL-97
_cell_angle_alpha 90.00
_cell_angle_beta 95.438(2)
_cell_angle_gamma 90.00
_cell_formula_units_Z 4
_cell_length_a 9.9135(4)
_cell_length_b 17.8587(7)
_cell_length_c 11.2096(5)
_cell_measurement_temperature 173(2)
_cell_volume 1975.64(14)
_computing_cell_refinement 'Bruker SAINT+'
_computing_data_collection 'Bruker APEX2'
_computing_data_reduction 'Bruker SAINT+'
_computing_molecular_graphics 'Bruker SHELXTL'
_computing_publication_material 'Bruker SHELXTL'
_computing_structure_refinement 'SHELXL-97 (Sheldrick, 1997)'
_computing_structure_solution 'SHELXS-97 (Sheldrick, 1990)'
_diffrn_ambient_temperature 173(2)
_diffrn_measured_fraction_theta_full 0.999
_diffrn_measured_fraction_theta_max 0.999
_diffrn_measurement_device_type 'Bruker X8 APEX II diffractometer'
_diffrn_measurement_method 'phi and omega scans'
_diffrn_radiation_monochromator graphite
_diffrn_radiation_source 'fine-focus sealed tube'
_diffrn_radiation_type MoK\a
_diffrn_radiation_wavelength 0.71073
_diffrn_reflns_av_R_equivalents 0.0313
_diffrn_reflns_av_sigmaI/netI 0.0247
_diffrn_reflns_limit_h_max 14
_diffrn_reflns_limit_h_min -14
_diffrn_reflns_limit_k_max 25
_diffrn_reflns_limit_k_min -25
_diffrn_reflns_limit_l_max 15
_diffrn_reflns_limit_l_min -16
_diffrn_reflns_number 32437
_diffrn_reflns_theta_full 30.51
_diffrn_reflns_theta_max 30.51
_diffrn_reflns_theta_min 2.06
_exptl_absorpt_coefficient_mu 2.105
_exptl_absorpt_correction_T_max 0.4510
_exptl_absorpt_correction_T_min 0.3648
_exptl_absorpt_correction_type multi-scan
_exptl_absorpt_process_details SADABS
_exptl_crystal_colour colourless
_exptl_crystal_density_diffrn 1.487
_exptl_crystal_density_method 'not measured'
_exptl_crystal_description block
_exptl_crystal_F_000 912
_exptl_crystal_size_max 0.60
_exptl_crystal_size_mid 0.50
_exptl_crystal_size_min 0.45
_refine_diff_density_max 0.453
_refine_diff_density_min -0.488
_refine_diff_density_rms 0.060
_refine_ls_extinction_method none
_refine_ls_goodness_of_fit_ref 1.039
_refine_ls_hydrogen_treatment refall
_refine_ls_matrix_type full
_refine_ls_number_parameters 349
_refine_ls_number_reflns 6017
_refine_ls_number_restraints 0
_refine_ls_restrained_S_all 1.039
_refine_ls_R_factor_all 0.0380
_refine_ls_R_factor_gt 0.0277
_refine_ls_shift/su_max 0.015
_refine_ls_shift/su_mean 0.000
_refine_ls_structure_factor_coef Fsqd
_refine_ls_weighting_details 'calc w=1/[\s^2^(Fo^2^)+(0.0400P)^2^+0.4679P] where P=(Fo^2^+2Fc^2^)/3'
_refine_ls_weighting_scheme calc
_refine_ls_wR_factor_gt 0.0688
_refine_ls_wR_factor_ref 0.0723
_reflns_number_gt 5010
_reflns_number_total 6017
_reflns_threshold_expression >2sigma(I)
_cod_data_source_file jo901073v_si_006.cif
_cod_data_source_block porco82
_cod_depositor_comments
;
The following automatic conversions were performed:
'_symmetry_cell_setting' value 'Monoclinic' changed to 'monoclinic'
according to '/home/saulius/struct/CIF-dictionaries/cif_core.dic'
dictionary named 'cif_core.dic' version 2.4.1 from 2010-06-29.

Automatic conversion script
Id: cif_fix_enum 1527 2010-12-29 10:47:43Z saulius 
;
_cod_original_sg_symbol_H-M P2(1)/c
_cod_database_code 4024769

loop_
_symmetry_equiv_pos_as_xyz
'x, y, z'
'-x, y+1/2, -z+1/2'
'-x, -y, -z'
'x, -y-1/2, z-1/2'

loop_
_atom_site_label
_atom_site_type_symbol
_atom_site_fract_x
_atom_site_fract_y
_atom_site_fract_z
_atom_site_U_iso_or_equiv
_atom_site_adp_type
_atom_site_occupancy
_atom_site_symmetry_multiplicity
_atom_site_calc_flag
_atom_site_refinement_flags
_atom_site_disorder_assembly
_atom_site_disorder_group
Br1 Br 0.409493(11) 0.077004(7) 0.717217(10) 0.02633(3) Uani 1 1 d . . .
O1 O 0.98840(8) 0.21839(4) 1.64193(6) 0.01958(16) Uani 1 1 d . . .
O2 O 1.09112(8) 0.32871(4) 1.52687(7) 0.02338(18) Uani 1 1 d . . .
O3 O 0.91568(8) 0.00971(4) 1.35043(6) 0.01879(16) Uani 1 1 d . . .
N1 N 0.94359(9) 0.05968(5) 1.16880(7) 0.01533(17) Uani 1 1 d . . .
H1N H 0.9825(14) 0.0949(8) 1.1320(13) 0.022(3) Uiso 1 1 d . . .
C1 C 1.02980(9) 0.20190(6) 1.53151(8) 0.01405(19) Uani 1 1 d . . .
C2 C 1.10509(10) 0.26625(6) 1.48637(9) 0.01437(19) Uani 1 1 d . . .
C3 C 1.20518(10) 0.25374(6) 1.39377(9) 0.01437(19) Uani 1 1 d . . .
H3B H 1.1581(13) 0.2608(8) 1.3153(12) 0.021(3) Uiso 1 1 d . . .
H2A H 1.2688(13) 0.2949(7) 1.4068(12) 0.020(3) Uiso 1 1 d . . .
C4 C 1.27830(9) 0.17737(5) 1.40005(8) 0.01264(18) Uani 1 1 d . . .
H4 H 1.2967(12) 0.1653(6) 1.4856(10) 0.010(3) Uiso 1 1 d . . .
C5 C 1.19382(9) 0.11309(5) 1.33698(8) 0.01241(18) Uani 1 1 d . . .
H17 H 1.2068(12) 0.1151(7) 1.2514(11) 0.016(3) Uiso 1 1 d . . .
C6 C 1.03989(9) 0.12574(5) 1.34516(8) 0.01168(18) Uani 1 1 d . . .
H6 H 1.0138(12) 0.1681(7) 1.2953(11) 0.011(3) Uiso 1 1 d . . .
C7 C 1.00502(9) 0.13797(6) 1.47129(8) 0.01309(19) Uani 1 1 d . . .
H7 H 0.9673(14) 0.1000(8) 1.5028(12) 0.020(3) Uiso 1 1 d . . .
C8 C 0.95992(9) 0.05918(6) 1.28982(8) 0.01242(18) Uani 1 1 d . . .
C9 C 0.87519(10) -0.00166(6) 1.10298(9) 0.0161(2) Uani 1 1 d . . .
H9B H 0.8349(13) -0.0316(7) 1.1570(11) 0.016(3) Uiso 1 1 d . . .
H9A H 0.9368(13) -0.0326(7) 1.0669(11) 0.020(3) Uiso 1 1 d . . .
C10 C 0.76531(10) 0.02183(6) 1.00766(8) 0.01470(19) Uani 1 1 d . . .
C11 C 0.74161(11) 0.09531(6) 0.97098(10) 0.0198(2) Uani 1 1 d . . .
H11 H 0.7966(15) 0.1334(9) 1.0055(13) 0.036(4) Uiso 1 1 d . . .
C12 C 0.63637(11) 0.11313(6) 0.88419(10) 0.0210(2) Uani 1 1 d . . .
H12 H 0.6219(15) 0.1626(8) 0.8616(13) 0.032(4) Uiso 1 1 d . . .
C13 C 0.55547(10) 0.05616(6) 0.83445(9) 0.0170(2) Uani 1 1 d . . .
C14 C 0.57722(10) -0.01783(6) 0.86789(9) 0.0182(2) Uani 1 1 d . . .
H13 H 0.5181(15) -0.0543(8) 0.8351(13) 0.026(3) Uiso 1 1 d . . .
C15 C 0.68209(10) -0.03423(6) 0.95448(9) 0.0171(2) Uani 1 1 d . . .
H15 H 0.6983(15) -0.0873(8) 0.9827(14) 0.028(4) Uiso 1 1 d . . .
C16 C 0.91303(12) 0.16160(7) 1.69578(10) 0.0242(2) Uani 1 1 d . . .
H16C H 0.9665(14) 0.1179(8) 1.7046(12) 0.024(3) Uiso 1 1 d . . .
H16B H 0.8264(14) 0.1531(8) 1.6458(12) 0.023(3) Uiso 1 1 d . . .
H16A H 0.8921(15) 0.1831(8) 1.7692(14) 0.032(4) Uiso 1 1 d . . .
C17 C 1.24175(10) 0.03715(6) 1.38703(10) 0.0192(2) Uani 1 1 d . . .
H17C H 1.3409(14) 0.0324(8) 1.3894(12) 0.024(3) Uiso 1 1 d . . .
H17B H 1.2055(14) -0.0019(8) 1.3360(13) 0.028(4) Uiso 1 1 d . . .
H17A H 1.2144(14) 0.0310(8) 1.4682(12) 0.024(3) Uiso 1 1 d . . .
C18 C 1.41340(9) 0.18230(6) 1.34708(9) 0.01470(19) Uani 1 1 d . . .
C19 C 1.52957(11) 0.15213(7) 1.40705(10) 0.0227(2) Uani 1 1 d . . .
H19 H 1.5268(14) 0.1301(7) 1.4846(12) 0.024(3) Uiso 1 1 d . . .
C20 C 1.65246(11) 0.15340(8) 1.35590(12) 0.0309(3) Uani 1 1 d . . .
H20 H 1.7309(16) 0.1301(9) 1.3984(14) 0.037(4) Uiso 1 1 d . . .
C21 C 1.65991(11) 0.18528(7) 1.24473(12) 0.0288(3) Uani 1 1 d . . .
H21 H 1.7446(16) 0.1872(8) 1.2088(14) 0.033(4) Uiso 1 1 d . . .
C22 C 1.54532(12) 0.21548(7) 1.18383(11) 0.0259(2) Uani 1 1 d . . .
H22 H 1.5476(15) 0.2364(8) 1.1055(14) 0.036(4) Uiso 1 1 d . . .
C23 C 1.42248(10) 0.21398(6) 1.23437(10) 0.0196(2) Uani 1 1 d . . .
H23 H 1.3435(15) 0.2336(8) 1.1879(13) 0.029(4) Uiso 1 1 d . . .

loop_
_atom_site_aniso_label
_atom_site_aniso_U_11
_atom_site_aniso_U_22
_atom_site_aniso_U_33
_atom_site_aniso_U_23
_atom_site_aniso_U_13
_atom_site_aniso_U_12
Br1 0.02279(5) 0.03130(7) 0.02330(6) 0.00505(4) -0.00616(4) 0.00076(4)
O1 0.0251(3) 0.0200(4) 0.0149(3) -0.0060(3) 0.0086(3) -0.0045(3)
O2 0.0271(4) 0.0148(4) 0.0296(4) -0.0058(3) 0.0097(3) 0.0006(3)
O3 0.0243(3) 0.0184(4) 0.0136(3) 0.0013(3) 0.0012(3) -0.0069(3)
N1 0.0186(4) 0.0163(4) 0.0109(4) -0.0011(3) 0.0004(3) -0.0074(3)
C1 0.0132(4) 0.0169(5) 0.0122(4) -0.0020(3) 0.0022(3) 0.0007(3)
C2 0.0135(4) 0.0142(5) 0.0152(4) -0.0020(4) -0.0001(3) 0.0007(3)
C3 0.0138(4) 0.0123(4) 0.0174(4) -0.0023(4) 0.0035(3) -0.0010(3)
C4 0.0112(4) 0.0145(4) 0.0122(4) -0.0015(3) 0.0011(3) -0.0003(3)
C5 0.0115(4) 0.0135(4) 0.0124(4) -0.0015(3) 0.0017(3) -0.0006(3)
C6 0.0119(4) 0.0119(4) 0.0111(4) -0.0010(3) 0.0004(3) -0.0006(3)
C7 0.0121(4) 0.0147(5) 0.0126(4) -0.0005(3) 0.0018(3) -0.0006(3)
C8 0.0109(4) 0.0141(4) 0.0122(4) -0.0014(3) 0.0006(3) 0.0005(3)
C9 0.0189(4) 0.0151(5) 0.0140(4) -0.0022(4) -0.0006(4) -0.0039(4)
C10 0.0163(4) 0.0167(5) 0.0113(4) -0.0022(3) 0.0024(3) -0.0019(4)
C11 0.0236(5) 0.0162(5) 0.0189(5) -0.0006(4) -0.0012(4) -0.0068(4)
C12 0.0251(5) 0.0171(5) 0.0205(5) 0.0034(4) 0.0002(4) -0.0022(4)
C13 0.0154(4) 0.0235(5) 0.0120(4) 0.0007(4) 0.0005(3) 0.0005(4)
C14 0.0178(4) 0.0187(5) 0.0176(4) -0.0046(4) -0.0003(4) -0.0018(4)
C15 0.0186(4) 0.0146(5) 0.0176(4) -0.0027(4) -0.0003(4) -0.0008(4)
C16 0.0302(5) 0.0249(6) 0.0192(5) -0.0029(4) 0.0108(4) -0.0054(5)
C17 0.0167(4) 0.0145(5) 0.0265(5) 0.0008(4) 0.0031(4) 0.0022(4)
C18 0.0118(4) 0.0146(4) 0.0178(4) -0.0043(4) 0.0020(3) -0.0019(3)
C19 0.0146(4) 0.0320(6) 0.0209(5) -0.0042(4) -0.0012(4) 0.0026(4)
C20 0.0134(5) 0.0442(7) 0.0347(6) -0.0097(6) 0.0007(4) 0.0036(5)
C21 0.0174(5) 0.0314(6) 0.0394(6) -0.0127(5) 0.0124(4) -0.0052(4)
C22 0.0271(5) 0.0222(6) 0.0309(6) -0.0026(5) 0.0154(4) -0.0044(4)
C23 0.0189(4) 0.0176(5) 0.0229(5) -0.0001(4) 0.0055(4) -0.0013(4)

loop_
_atom_type_symbol
_atom_type_description
_atom_type_scat_dispersion_real
_atom_type_scat_dispersion_imag
_atom_type_scat_source
C C 0.0033 0.0016 'International Tables Vol C Tables 4.2.6.8 and 6.1.1.4'
H H 0.0000 0.0000 'International Tables Vol C Tables 4.2.6.8 and 6.1.1.4'
N N 0.0061 0.0033 'International Tables Vol C Tables 4.2.6.8 and 6.1.1.4'
O O 0.0106 0.0060 'International Tables Vol C Tables 4.2.6.8 and 6.1.1.4'
Br Br -0.2901 2.4595 'International Tables Vol C Tables 4.2.6.8 and 6.1.1.4'

loop_
_geom_angle_atom_site_label_1
_geom_angle_atom_site_label_2
_geom_angle_atom_site_label_3
_geom_angle
_geom_angle_site_symmetry_1
_geom_angle_site_symmetry_3
_geom_angle_publ_flag
C1 O1 C16 116.25(8) . . ?
C8 N1 C9 120.72(9) . . ?
C7 C1 O1 125.61(9) . . ?
C7 C1 C2 124.26(9) . . ?
O1 C1 C2 110.13(8) . . ?
O2 C2 C1 120.23(9) . . ?
O2 C2 C3 119.63(9) . . ?
C1 C2 C3 120.07(8) . . ?
C2 C3 C4 115.67(8) . . ?
C18 C4 C3 111.03(8) . . ?
C18 C4 C5 108.84(8) . . ?
C3 C4 C5 113.72(8) . . ?
C17 C5 C4 110.74(8) . . ?
C17 C5 C6 112.38(8) . . ?
C4 C5 C6 110.88(8) . . ?
C7 C6 C8 109.78(8) . . ?
C7 C6 C5 113.04(7) . . ?
C8 C6 C5 109.74(8) . . ?
C1 C7 C6 123.47(9) . . ?
O3 C8 N1 123.26(9) . . ?
O3 C8 C6 122.48(8) . . ?
N1 C8 C6 114.26(8) . . ?
N1 C9 C10 114.85(9) . . ?
C11 C10 C15 118.38(9) . . ?
C11 C10 C9 124.21(9) . . ?
C15 C10 C9 117.41(9) . . ?
C10 C11 C12 121.12(10) . . ?
C13 C12 C11 118.78(10) . . ?
C12 C13 C14 121.63(10) . . ?
C12 C13 Br1 120.74(8) . . ?
C14 C13 Br1 117.62(8) . . ?
C15 C14 C13 118.61(10) . . ?
C14 C15 C10 121.48(10) . . ?
C19 C18 C23 118.35(9) . . ?
C19 C18 C4 120.72(9) . . ?
C23 C18 C4 120.85(9) . . ?
C18 C19 C20 120.81(11) . . ?
C21 C20 C19 120.14(11) . . ?
C20 C21 C22 119.80(11) . . ?
C21 C22 C23 120.20(11) . . ?
C22 C23 C18 120.71(10) . . ?

loop_
_geom_bond_atom_site_label_1
_geom_bond_atom_site_label_2
_geom_bond_distance
_geom_bond_site_symmetry_2
_geom_bond_publ_flag
Br1 C13 1.8971(10) . ?
O1 C1 1.3724(11) . ?
O1 C16 1.4272(14) . ?
O2 C2 1.2171(12) . ?
O3 C8 1.2211(12) . ?
N1 C8 1.3509(12) . ?
N1 C9 1.4524(13) . ?
C1 C7 1.3371(14) . ?
C1 C2 1.4850(14) . ?
C2 C3 1.5189(14) . ?
C3 C4 1.5432(14) . ?
C4 C18 1.5181(13) . ?
C4 C5 1.5513(13) . ?
C5 C17 1.5263(14) . ?
C5 C6 1.5538(13) . ?
C6 C7 1.5030(13) . ?
C6 C8 1.5274(13) . ?
C9 C10 1.5112(14) . ?
C10 C11 1.3885(15) . ?
C10 C15 1.3947(14) . ?
C11 C12 1.3942(15) . ?
C12 C13 1.3800(15) . ?
C13 C14 1.3849(16) . ?
C14 C15 1.3847(14) . ?
C18 C19 1.3863(14) . ?
C18 C23 1.3950(15) . ?
C19 C20 1.3949(16) . ?
C20 C21 1.3785(19) . ?
C21 C22 1.3785(18) . ?
C22 C23 1.3911(15) . ?

loop_
_cod_related_entry_id
_cod_related_entry_database
_cod_related_entry_code
1 ChemSpider 26396110
